data_7213304
loop_
_publ_author_name
'Jones, Raymond C. F.'
'Dimopoulos, Paschalis'
'Coles, Simon C.'
'Light, Mark E.'
'Hursthouse, Michael B.'

_publ_section_title
;
 Synthesis of imidazo[1,2-a]pyridines from unactivated
 2-alkyl-4,5-dihydroimidazoles through conjugate N-addition
;
_journal_issue 15
_journal_name_full 'Journal of the Chemical Society, Perkin Transactions 1'
_journal_page_first 2331
_journal_paper_doi 10.1039/b001830i
_journal_year 2000
_chemical_formula_sum 'C16 H16 N2 O3'
_chemical_formula_weight 284.31
_chemical_name_systematic
; 
 ? 
;
_space_group_IT_number 61
_symmetry_cell_setting orthorhombic
_symmetry_space_group_name_Hall '-P 2ac 2ab'
_symmetry_space_group_name_H-M 'P b c a'
_atom_sites_solution_hydrogens geom
_atom_sites_solution_primary direct
_atom_sites_solution_secondary difmap
_audit_creation_method SHELXL-97
_cell_angle_alpha 90.00
_cell_angle_beta 90.00
_cell_angle_gamma 90.00
_cell_formula_units_Z 8
_cell_length_a 7.1760(10)
_cell_length_b 17.805(4)
_cell_length_c 20.947(4)
_cell_measurement_reflns_used 16412
_cell_measurement_temperature 150(2)
_cell_measurement_theta_max 27.47
_cell_measurement_theta_min 1.94
_cell_volume 2676.4(9)
_computing_structure_refinement 'SHELXL-97 (Sheldrick, 1997)'
_computing_structure_solution 'SHELXS-97 (Sheldrick, 1990)'
_diffrn_ambient_temperature 150(2)
_diffrn_measured_fraction_theta_full 0.999
_diffrn_measured_fraction_theta_max 0.999
_diffrn_radiation_monochromator graphite
_diffrn_radiation_type MoK\a
_diffrn_radiation_wavelength 0.71073
_diffrn_reflns_av_R_equivalents 0.1168
_diffrn_reflns_av_sigmaI/netI 0.1167
_diffrn_reflns_limit_h_max 9
_diffrn_reflns_limit_h_min -7
_diffrn_reflns_limit_k_max 23
_diffrn_reflns_limit_k_min -19
_diffrn_reflns_limit_l_max 27
_diffrn_reflns_limit_l_min -27
_diffrn_reflns_number 16412
_diffrn_reflns_theta_full 27.47
_diffrn_reflns_theta_max 27.47
_diffrn_reflns_theta_min 1.94
_exptl_absorpt_coefficient_mu 0.099
_exptl_absorpt_correction_T_max 1.0
_exptl_absorpt_correction_T_min 0.935
_exptl_crystal_colour orange
_exptl_crystal_density_diffrn 1.411
_exptl_crystal_density_method 'not measured'
_exptl_crystal_description needle
_exptl_crystal_F_000 1200
_exptl_crystal_size_max 0.4
_exptl_crystal_size_mid 0.025
_exptl_crystal_size_min 0.025
_refine_diff_density_max 0.246
_refine_diff_density_min -0.260
_refine_diff_density_rms 0.068
_refine_ls_extinction_method none
_refine_ls_goodness_of_fit_ref 0.815
_refine_ls_hydrogen_treatment mixed
_refine_ls_matrix_type full
_refine_ls_number_parameters 191
_refine_ls_number_reflns 3062
_refine_ls_number_restraints 0
_refine_ls_restrained_S_all 0.815
_refine_ls_R_factor_all 0.1387
_refine_ls_R_factor_gt 0.0576
_refine_ls_shift/su_max 0.000
_refine_ls_shift/su_mean 0.000
_refine_ls_structure_factor_coef Fsqd
_refine_ls_weighting_details 'calc w=1/[\s^2^(Fo^2^)+(0.1000P)^2^+0.0000P] where P=(Fo^2^+2Fc^2^)/3'
_refine_ls_weighting_scheme calc
_refine_ls_wR_factor_gt 0.1218
_refine_ls_wR_factor_ref 0.1595
_reflns_number_gt 1594
_reflns_number_total 3062
_reflns_threshold_expression >2sigma(I)
_cod_data_source_file b001830isup1.cif
_cod_data_source_block s92
_cod_depositor_comments
;
The following automatic conversions were performed:

'_symmetry_cell_setting' value 'Orthorhombic' changed to
'orthorhombic' according to
/home/saulius/struct/CIF-dictionaries/cif_core.dic dictionary named
'cif_core.dic' version 2.4.2 from 2011-04-26.

Automatic conversion script
Id: cif_fix_values 1891 2012-01-12 08:04:46Z andrius 
;
_cod_original_sg_symbol_H-M Pbca
_cod_database_code 7213304

loop_
_symmetry_equiv_pos_as_xyz
'x, y, z'
'-x+1/2, -y, z+1/2'
'-x, y+1/2, -z+1/2'
'x+1/2, -y+1/2, -z'
'-x, -y, -z'
'x-1/2, y, -z-1/2'
'x, -y-1/2, z-1/2'
'-x-1/2, y-1/2, z'

loop_
_atom_site_label
_atom_site_type_symbol
_atom_site_fract_x
_atom_site_fract_y
_atom_site_fract_z
_atom_site_U_iso_or_equiv
_atom_site_adp_type
_atom_site_occupancy
_atom_site_symmetry_multiplicity
_atom_site_calc_flag
_atom_site_refinement_flags
O1 O 0.7079(2) -0.06148(9) 0.89174(8) 0.0294(5) Uani 1 1 d .
O2 O 0.5439(2) 0.11100(10) 0.71227(9) 0.0310(5) Uani 1 1 d .
O3 O 0.6570(2) 0.01289(10) 0.65741(8) 0.0303(5) Uani 1 1 d .
N1 N 0.8375(3) -0.24328(12) 0.73077(10) 0.0238(5) Uani 1 1 d .
H1 H 0.8796 -0.2861 0.7431 0.029 Uiso 1 1 calc R
N2 N 0.7362(3) -0.12630(11) 0.73507(10) 0.0218(5) Uani 1 1 d .
C1 C 0.8179(3) -0.30694(14) 0.87865(12) 0.0239(6) Uani 1 1 d .
H1A H 0.7649 -0.3259 0.8415 0.029 Uiso 1 1 calc R
C2 C 0.8766(3) -0.35619(15) 0.92605(13) 0.0282(6) Uani 1 1 d .
H2 H 0.8631 -0.4077 0.9202 0.034 Uiso 1 1 calc R
C3 C 0.9549(3) -0.32919(15) 0.98181(13) 0.0284(6) Uani 1 1 d .
H3 H 0.9954 -0.3622 1.0133 0.034 Uiso 1 1 calc R
C4 C 0.9723(3) -0.25274(15) 0.99027(12) 0.0253(6) Uani 1 1 d .
H4 H 1.0246 -0.2343 1.0277 0.030 Uiso 1 1 calc R
C5 C 0.9130(3) -0.20321(15) 0.94371(12) 0.0233(6) Uani 1 1 d .
H5 H 0.9233 -0.1518 0.9506 0.028 Uiso 1 1 calc R
C6 C 0.8372(3) -0.22969(13) 0.88596(12) 0.0204(6) Uani 1 1 d .
C7 C 0.7863(3) -0.17621(13) 0.83581(12) 0.0198(6) Uani 1 1 d .
C8 C 0.7904(3) -0.18838(13) 0.77010(12) 0.0205(6) Uani 1 1 d .
C9 C 0.8096(3) -0.22268(14) 0.66359(12) 0.0243(6) Uani 1 1 d .
H9A H 0.7089 -0.2515 0.6448 0.029 Uiso 1 1 calc R
H9B H 0.9223 -0.2309 0.6390 0.029 Uiso 1 1 calc R
C10 C 0.7605(3) -0.13912(13) 0.66624(11) 0.0209(6) Uani 1 1 d .
H10A H 0.8604 -0.1085 0.6491 0.025 Uiso 1 1 calc R
H10B H 0.6465 -0.1286 0.6430 0.025 Uiso 1 1 calc R
C11 C 0.6990(3) -0.06748(13) 0.77600(11) 0.0185(6) Uani 1 1 d .
C12 C 0.7309(3) -0.09991(14) 0.84293(12) 0.0216(6) Uani 1 1 d .
C13 C 0.6435(3) 0.00391(14) 0.76862(12) 0.0227(6) Uani 1 1 d .
H13 H 0.6237 0.0297 0.8066 0.027 Uiso 1 1 calc R
C14 C 0.6089(3) 0.04789(15) 0.71115(12) 0.0231(6) Uani 1 1 d .
C15 C 0.6336(4) 0.05382(15) 0.59785(13) 0.0344(7) Uani 1 1 d .
H15A H 0.6934 0.1026 0.6005 0.041 Uiso 1 1 calc R
H15B H 0.5023 0.0613 0.5889 0.041 Uiso 1 1 calc R
C16 C 0.7220(4) 0.00747(16) 0.54650(13) 0.0357(7) Uani 1 1 d .
H16A H 0.8497 -0.0022 0.5574 0.054 Uiso 1 1 calc R
H16B H 0.7167 0.0342 0.5067 0.054 Uiso 1 1 calc R
H16C H 0.6564 -0.0393 0.5425 0.054 Uiso 1 1 calc R

loop_
_atom_site_aniso_label
_atom_site_aniso_U_11
_atom_site_aniso_U_22
_atom_site_aniso_U_33
_atom_site_aniso_U_23
_atom_site_aniso_U_13
_atom_site_aniso_U_12
O1 0.0403(10) 0.0282(11) 0.0196(11) -0.0030(9) -0.0005(8) 0.0042(8)
O2 0.0369(10) 0.0183(11) 0.0377(12) 0.0000(9) -0.0050(8) 0.0027(8)
O3 0.0409(10) 0.0262(11) 0.0238(11) 0.0036(9) -0.0004(8) 0.0067(8)
N1 0.0285(11) 0.0207(12) 0.0223(12) -0.0006(10) -0.0014(8) 0.0049(9)
N2 0.0292(11) 0.0185(11) 0.0177(12) -0.0014(10) -0.0007(9) 0.0014(8)
C1 0.0223(12) 0.0270(16) 0.0224(15) 0.0010(12) -0.0026(10) -0.0004(10)
C2 0.0272(13) 0.0239(15) 0.0336(17) 0.0047(13) 0.0020(11) 0.0016(10)
C3 0.0275(14) 0.0333(17) 0.0243(16) 0.0090(13) -0.0033(11) 0.0036(11)
C4 0.0225(13) 0.0321(16) 0.0214(15) 0.0005(13) -0.0018(10) -0.0003(10)
C5 0.0189(11) 0.0238(14) 0.0271(16) 0.0005(12) 0.0038(10) -0.0028(10)
C6 0.0146(11) 0.0231(14) 0.0236(15) 0.0013(12) 0.0022(9) -0.0008(9)
C7 0.0197(11) 0.0212(14) 0.0184(14) -0.0015(11) -0.0009(10) -0.0012(9)
C8 0.0154(12) 0.0203(15) 0.0257(15) 0.0010(12) -0.0006(10) -0.0019(9)
C9 0.0233(12) 0.0283(16) 0.0212(15) -0.0004(12) -0.0024(10) 0.0006(10)
C10 0.0210(12) 0.0242(15) 0.0177(14) -0.0013(11) 0.0008(10) -0.0013(9)
C11 0.0164(11) 0.0203(14) 0.0188(14) -0.0013(11) 0.0001(9) -0.0016(9)
C12 0.0184(11) 0.0269(15) 0.0194(15) -0.0029(12) 0.0004(10) -0.0032(10)
C13 0.0229(13) 0.0239(15) 0.0212(15) -0.0022(12) -0.0006(10) -0.0011(10)
C14 0.0226(12) 0.0204(15) 0.0262(16) -0.0019(12) -0.0017(10) -0.0046(10)
C15 0.0440(15) 0.0342(18) 0.0251(17) 0.0076(14) -0.0041(12) 0.0051(12)
C16 0.0484(16) 0.0362(18) 0.0225(16) 0.0061(14) 0.0006(12) -0.0032(13)

loop_
_atom_type_symbol
_atom_type_description
_atom_type_scat_dispersion_real
_atom_type_scat_dispersion_imag
_atom_type_scat_source
C C 0.0033 0.0016 'International Tables Vol C Tables 4.2.6.8 and 6.1.1.4'
H H 0.0000 0.0000 'International Tables Vol C Tables 4.2.6.8 and 6.1.1.4'
N N 0.0061 0.0033 'International Tables Vol C Tables 4.2.6.8 and 6.1.1.4'
O O 0.0106 0.0060 'International Tables Vol C Tables 4.2.6.8 and 6.1.1.4'

loop_
_geom_angle_atom_site_label_1
_geom_angle_atom_site_label_2
_geom_angle_atom_site_label_3
_geom_angle
C14 O3 C15 117.42(19)
C8 N1 C9 112.2(2)
C11 N2 C8 109.4(2)
C11 N2 C10 138.6(2)
C8 N2 C10 111.27(19)
C2 C1 C6 121.0(2)
C3 C2 C1 120.5(3)
C4 C3 C2 119.3(2)
C3 C4 C5 120.8(2)
C4 C5 C6 120.8(2)
C1 C6 C5 117.7(2)
C1 C6 C7 122.6(2)
C5 C6 C7 119.7(2)
C8 C7 C12 105.0(2)
C8 C7 C6 127.0(2)
C12 C7 C6 128.0(2)
N1 C8 N2 109.4(2)
N1 C8 C7 137.4(2)
N2 C8 C7 113.2(2)
N1 C9 C10 103.86(19)
N2 C10 C9 102.35(19)
C13 C11 N2 134.9(2)
C13 C11 C12 120.4(2)
N2 C11 C12 104.7(2)
O1 C12 C7 130.5(2)
O1 C12 C11 121.7(2)
C7 C12 C11 107.8(2)
C11 C13 C14 130.9(2)
O2 C14 O3 123.2(2)
O2 C14 C13 123.1(2)
O3 C14 C13 113.7(2)
O3 C15 C16 106.9(2)

loop_
_geom_bond_atom_site_label_1
_geom_bond_atom_site_label_2
_geom_bond_distance
O1 C12 1.241(3)
O2 C14 1.217(3)
O3 C14 1.332(3)
O3 C15 1.455(3)
N1 C8 1.322(3)
N1 C9 1.468(3)
N2 C11 1.379(3)
N2 C8 1.383(3)
N2 C10 1.470(3)
C1 C2 1.390(3)
C1 C6 1.391(3)
C2 C3 1.383(4)
C3 C4 1.378(4)
C4 C5 1.382(3)
C5 C6 1.407(3)
C6 C7 1.464(3)
C7 C8 1.394(3)
C7 C12 1.423(3)
C9 C10 1.530(3)
C11 C13 1.341(3)
C11 C12 1.534(3)
C13 C14 1.457(3)
C15 C16 1.497(4)
